data_7008113
loop_
_publ_author_name
'Cowley, Andrew R.'
'Dilworth, Jonathan R.'
'Nairn, Alison K.'
'Robbie, Alasdair J.'

_publ_section_title
;
 Preparation and characterization of diarylphosphazene and
 diarylphosphinohydrazide complexes of titanium, tungsten and ruthenium
 and phosphorylketimido complexes of rhenium.
;
_journal_issue 4
_journal_name_full 'Dalton transactions (Cambridge, England : 2003)'
_journal_page_first 680
_journal_page_last 693
_journal_paper_doi 10.1039/b417068g
_journal_year 2005
_chemical_compound_source
;
synthesis as described
;
_chemical_formula_moiety ' C27 H35 Cl2 N2 P Ru, C H2 Cl2 '
_chemical_formula_sum 'C28 H37 Cl4 N2 P Ru'
_chemical_formula_weight 675.47
_chemical_name_systematic
;
?
;
_space_group_IT_number 14
_symmetry_cell_setting monoclinic
_symmetry_space_group_name_Hall '-P 2yn'
_symmetry_space_group_name_H-M 'P 1 21/n 1'
_atom_sites_solution_hydrogens geom
_atom_sites_solution_primary direct
_cell_angle_alpha 90
_cell_angle_beta 91.8167(9)
_cell_angle_gamma 90
_cell_formula_units_Z 4
_cell_length_a 10.0630(2)
_cell_length_b 14.6827(3)
_cell_length_c 20.0092(5)
_cell_measurement_reflns_used 22074
_cell_measurement_temperature 150
_cell_measurement_theta_max 28
_cell_measurement_theta_min 5
_cell_volume 2954.91(11)
_computing_cell_refinement
;
KappaCCD software 'DENZO' (Otwinowski & Minor, 1996)
;
_computing_data_collection
;
KappaCCD software 'Collect' (Nonius, 2000)
;
_computing_data_reduction
;
KappaCCD software 'DENZO' (Otwinowski & Minor, 1996)
;
_computing_publication_material
;
CRYSTALS (Watkin et al, 2001)
;
_computing_structure_refinement
;
CRYSTALS (Watkin et al, 2001)
;
_computing_structure_solution 'SIR92 (Giacovazzo et al, 1992)'
_diffrn_ambient_temperature 150
_diffrn_measured_fraction_theta_full 0.997
_diffrn_measured_fraction_theta_max 0.997
_diffrn_measurement_device_type
;
Nonius KappaCCD
;
_diffrn_measurement_method \w
_diffrn_radiation_monochromator graphite
_diffrn_radiation_type 'Mo K\a'
_diffrn_radiation_wavelength 0.71073
_diffrn_reflns_av_R_equivalents 0.054
_diffrn_reflns_limit_h_max 13
_diffrn_reflns_limit_h_min -13
_diffrn_reflns_limit_k_max 19
_diffrn_reflns_limit_k_min -19
_diffrn_reflns_limit_l_max 25
_diffrn_reflns_limit_l_min -25
_diffrn_reflns_number 22074
_diffrn_reflns_theta_full 27.469
_diffrn_reflns_theta_max 27.469
_diffrn_reflns_theta_min 5.168
_diffrn_standards_decay_% 0.00
_diffrn_standards_interval_count 0
_diffrn_standards_interval_time 0
_diffrn_standards_number 0
_exptl_absorpt_coefficient_mu 0.967
_exptl_absorpt_correction_T_max 0.81
_exptl_absorpt_correction_T_min 0.76
_exptl_absorpt_correction_type multi-scan
_exptl_absorpt_process_details
;
Denzo/Scalepack (Otwinowski & Minor, 1996)
;
_exptl_crystal_colour ' orange-red '
_exptl_crystal_density_diffrn 1.518
_exptl_crystal_description ' block '
_exptl_crystal_F_000 1384
_exptl_crystal_size_max 0.28
_exptl_crystal_size_mid 0.24
_exptl_crystal_size_min 0.22
_refine_diff_density_max 0.43
_refine_diff_density_min -0.73
_refine_ls_extinction_method None
_refine_ls_goodness_of_fit_ref 1.1084
_refine_ls_hydrogen_treatment mixed
_refine_ls_matrix_type full
_refine_ls_number_parameters 329
_refine_ls_number_reflns 4303
_refine_ls_number_restraints 0
_refine_ls_R_factor_all 0.0643
_refine_ls_R_factor_gt 0.0308
_refine_ls_shift/su_max 0.002290
_refine_ls_structure_factor_coef F
_refine_ls_weighting_details
;
Method, part 1, Chebychev polynomial, (Watkin, 1994, Prince, 1982)
[weight] = 1.0/[A~0~*T~0~(x)+A~1~*T~1~(x) ... +A~n-1~]*T~n-1~(x)]
where A~i~ are the Chebychev coefficients listed below and x= Fcalc/Fmax
Method = Robust Weighting (Prince, 1982)
W = [weight] * [1-(deltaF/6*sigmaF)^2^]^2^
A~i~ are:
0.291 0.0737 0.0890
;
_refine_ls_weighting_scheme calc
_refine_ls_wR_factor_all 0.0669
_refine_ls_wR_factor_gt 0.0340
_refine_ls_wR_factor_ref 0.0340
_reflns_limit_h_max 13
_reflns_limit_h_min -13
_reflns_limit_k_max 19
_reflns_limit_k_min 0
_reflns_limit_l_max 25
_reflns_limit_l_min 0
_reflns_number_gt 4303
_reflns_number_total 6690
_reflns_threshold_expression I>3.00u(I)
_cod_data_source_file b417068g.txt
_cod_data_source_block ARC941
_cod_depositor_comments
;
The following automatic conversions were performed:
'_symmetry_cell_setting' value 'Monoclinic' changed to 'monoclinic'
according to '/home/adriana/struct/CIF-dictionaries/cif_core.dic'
dictionary named 'cif_core.dic' version 2.4.1 from 2010-06-29.

Automatic conversion script
Id: cif_fix_enum 1555 2011-01-17 13:19:09Z saulius 
;
_cod_original_sg_symbol_H-M 'P 1 21/n 1 '
_cod_original_formula_sum ' C28 H37 Cl4 N2 P Ru '
_cod_database_code 7008113

loop_
_symmetry_equiv_pos_as_xyz
x,y,z
-x,-y,-z
-x+1/2,y+1/2,-z+1/2
x+1/2,-y+1/2,z+1/2

loop_
_atom_site_label
_atom_site_type_symbol
_atom_site_fract_x
_atom_site_fract_y
_atom_site_fract_z
_atom_site_U_iso_or_equiv
_atom_site_occupancy
_atom_site_adp_type
Ru1 Ru 0.51146(2) 0.133601(16) 0.397497(12) 0.0149 1.0000 Uani
Cl1 Cl 0.45137(7) 0.20372(5) 0.50155(4) 0.0212 1.0000 Uani
Cl2 Cl 0.73271(7) 0.11528(5) 0.44554(4) 0.0218 1.0000 Uani
P1 P 0.58506(8) 0.27711(5) 0.36335(4) 0.0154 1.0000 Uani
N1 N 0.6878(3) 0.32354(19) 0.42054(15) 0.0202 1.0000 Uani
N2 N 0.7210(3) 0.41791(17) 0.41298(13) 0.0174 1.0000 Uani
C1 C 0.6480(3) 0.4735(2) 0.46041(17) 0.0249 1.0000 Uani
C2 C 0.6786(4) 0.5731(2) 0.4495(2) 0.0317 1.0000 Uani
C3 C 0.8270(4) 0.5911(2) 0.45742(18) 0.0281 1.0000 Uani
C4 C 0.9034(3) 0.5286(2) 0.41226(17) 0.0265 1.0000 Uani
C5 C 0.8657(3) 0.4288(2) 0.42336(18) 0.0245 1.0000 Uani
C6 C 0.4593(3) 0.3631(2) 0.34221(15) 0.0193 1.0000 Uani
C7 C 0.4900(3) 0.4438(2) 0.30907(17) 0.0260 1.0000 Uani
C8 C 0.3947(4) 0.5108(3) 0.29955(19) 0.0337 1.0000 Uani
C9 C 0.2670(4) 0.4984(3) 0.32240(19) 0.0346 1.0000 Uani
C10 C 0.2356(4) 0.4191(3) 0.35513(18) 0.0317 1.0000 Uani
C11 C 0.3312(3) 0.3512(2) 0.36570(16) 0.0230 1.0000 Uani
C12 C 0.6847(3) 0.2736(2) 0.28896(16) 0.0199 1.0000 Uani
C13 C 0.8189(4) 0.2497(2) 0.29726(18) 0.0267 1.0000 Uani
C14 C 0.8989(4) 0.2441(3) 0.2414(2) 0.0351 1.0000 Uani
C15 C 0.8456(4) 0.2614(3) 0.17854(19) 0.0358 1.0000 Uani
C16 C 0.7124(4) 0.2829(3) 0.16936(18) 0.0348 1.0000 Uani
C17 C 0.6320(3) 0.2892(2) 0.22470(17) 0.0262 1.0000 Uani
C18 C 0.3084(3) 0.0671(2) 0.39007(16) 0.0206 1.0000 Uani
C19 C 0.3331(3) 0.1161(2) 0.33095(16) 0.0219 1.0000 Uani
C20 C 0.4530(3) 0.1005(2) 0.29585(16) 0.0222 1.0000 Uani
C21 C 0.5470(3) 0.0349(2) 0.31744(16) 0.0215 1.0000 Uani
C22 C 0.5196(3) -0.0147(2) 0.37702(17) 0.0222 1.0000 Uani
C23 C 0.4039(3) 0.0008(2) 0.41253(16) 0.0197 1.0000 Uani
C24 C 0.1824(3) 0.0776(2) 0.42906(18) 0.0269 1.0000 Uani
C25 C 0.0862(4) 0.0019(3) 0.4057(2) 0.0381 1.0000 Uani
C26 C 0.1158(4) 0.1700(3) 0.4253(2) 0.0403 1.0000 Uani
C27 C 0.6744(4) 0.0189(3) 0.28175(19) 0.0300 1.0000 Uani
C28 C 0.2772(4) 0.7616(3) 0.3851(2) 0.0398 1.0000 Uani
Cl3 Cl 0.12383(12) 0.71763(8) 0.40954(6) 0.0511 1.0000 Uani
Cl4 Cl 0.26555(10) 0.80779(8) 0.30405(5) 0.0440 1.0000 Uani
H1 H 0.685(5) 0.303(3) 0.461(3) 0.053(15) 1.0000 Uiso
H11 H 0.6755 0.4560 0.5071 0.0299 1.0000 Uiso
H12 H 0.5504 0.4630 0.4534 0.0299 1.0000 Uiso
H21 H 0.6307 0.6103 0.4829 0.0379 1.0000 Uiso
H22 H 0.6476 0.5908 0.4033 0.0379 1.0000 Uiso
H31 H 0.8562 0.5801 0.5050 0.0338 1.0000 Uiso
H32 H 0.8455 0.6559 0.4453 0.0338 1.0000 Uiso
H41 H 1.0008 0.5363 0.4221 0.0318 1.0000 Uiso
H42 H 0.8827 0.5452 0.3646 0.0318 1.0000 Uiso
H51 H 0.8920 0.4105 0.4701 0.0294 1.0000 Uiso
H52 H 0.9129 0.3895 0.3909 0.0294 1.0000 Uiso
H71 H 0.5814 0.4532 0.2922 0.0312 1.0000 Uiso
H81 H 0.4178 0.5685 0.2761 0.0403 1.0000 Uiso
H91 H 0.1982 0.5468 0.3151 0.0414 1.0000 Uiso
H101 H 0.1436 0.4100 0.3714 0.0381 1.0000 Uiso
H111 H 0.3080 0.2942 0.3900 0.0276 1.0000 Uiso
H131 H 0.8576 0.2368 0.3429 0.0321 1.0000 Uiso
H141 H 0.9949 0.2275 0.2473 0.0425 1.0000 Uiso
H151 H 0.9038 0.2584 0.1390 0.0435 1.0000 Uiso
H161 H 0.6740 0.2939 0.1234 0.0420 1.0000 Uiso
H171 H 0.5358 0.3051 0.2182 0.0315 1.0000 Uiso
H191 H 0.2669 0.1618 0.3136 0.0261 1.0000 Uiso
H201 H 0.4703 0.1372 0.2549 0.0266 1.0000 Uiso
H221 H 0.5846 -0.0616 0.3937 0.0266 1.0000 Uiso
H231 H 0.3879 -0.0350 0.4540 0.0236 1.0000 Uiso
H241 H 0.2088 0.0722 0.4775 0.0324 1.0000 Uiso
H251 H 0.0017 0.0069 0.4305 0.0458 1.0000 Uiso
H252 H 0.1278 -0.0589 0.4148 0.0458 1.0000 Uiso
H253 H 0.0663 0.0084 0.3567 0.0458 1.0000 Uiso
H261 H 0.0343 0.1693 0.4526 0.0486 1.0000 Uiso
H262 H 0.1787 0.2175 0.4431 0.0486 1.0000 Uiso
H263 H 0.0904 0.1842 0.3777 0.0486 1.0000 Uiso
H271 H 0.6605 -0.0304 0.2477 0.0362 1.0000 Uiso
H272 H 0.7457 0.0001 0.3148 0.0362 1.0000 Uiso
H273 H 0.7015 0.0763 0.2590 0.0362 1.0000 Uiso
H281 H 0.3061 0.8105 0.4172 0.0473 1.0000 Uiso
H282 H 0.3445 0.7116 0.3860 0.0473 1.0000 Uiso

loop_
_atom_site_aniso_label
_atom_site_aniso_U_11
_atom_site_aniso_U_22
_atom_site_aniso_U_33
_atom_site_aniso_U_23
_atom_site_aniso_U_13
_atom_site_aniso_U_12
Ru1 0.01473(11) 0.01503(11) 0.01480(11) -0.00010(10) 0.00042(8) -0.00105(10)
Cl1 0.0229(4) 0.0234(4) 0.0175(3) -0.0026(3) 0.0026(3) 0.0002(3)
Cl2 0.0160(3) 0.0237(4) 0.0256(4) 0.0035(3) -0.0016(3) 0.0007(3)
P1 0.0157(4) 0.0151(4) 0.0154(4) -0.0001(3) 0.0010(3) -0.0013(3)
N1 0.0213(14) 0.0188(13) 0.0203(14) 0.0000(11) -0.0019(11) -0.0051(11)
N2 0.0182(13) 0.0133(12) 0.0207(13) -0.0005(10) 0.0006(10) -0.0038(10)
C1 0.0229(16) 0.0253(17) 0.0266(17) -0.0086(14) 0.0026(13) -0.0025(14)
C2 0.034(2) 0.0202(17) 0.040(2) -0.0069(15) -0.0022(16) 0.0039(15)
C3 0.0331(19) 0.0196(16) 0.0319(19) 0.0001(14) 0.0047(15) -0.0059(14)
C4 0.0277(18) 0.0257(17) 0.0262(17) -0.0014(14) 0.0035(14) -0.0113(14)
C5 0.0180(16) 0.0241(17) 0.0314(18) -0.0031(14) -0.0005(13) -0.0025(13)
C6 0.0205(14) 0.0192(15) 0.0182(14) -0.0035(13) -0.0010(11) -0.0019(13)
C7 0.0265(18) 0.0266(17) 0.0250(17) 0.0023(14) -0.0005(14) 0.0029(14)
C8 0.043(2) 0.0274(18) 0.0306(19) 0.0090(16) -0.0062(16) 0.0079(17)
C9 0.040(2) 0.033(2) 0.0312(19) 0.0008(16) -0.0053(16) 0.0180(17)
C10 0.0238(18) 0.043(2) 0.0280(18) -0.0013(17) 0.0020(14) 0.0105(16)
C11 0.0194(15) 0.0283(18) 0.0213(16) 0.0003(14) 0.0004(12) 0.0034(13)
C12 0.0229(16) 0.0161(15) 0.0210(15) -0.0034(12) 0.0036(12) -0.0024(12)
C13 0.0265(18) 0.0227(16) 0.0311(18) -0.0002(14) 0.0064(14) 0.0000(14)
C14 0.0281(19) 0.0317(19) 0.047(2) -0.0024(18) 0.0196(17) 0.0012(16)
C15 0.045(2) 0.032(2) 0.032(2) -0.0060(16) 0.0216(18) -0.0044(17)
C16 0.049(2) 0.032(2) 0.0242(18) -0.0043(16) 0.0080(16) -0.0104(18)
C17 0.0296(18) 0.0267(17) 0.0224(16) -0.0027(14) 0.0021(14) -0.0080(15)
C18 0.0187(15) 0.0188(15) 0.0241(16) -0.0019(13) -0.0028(13) -0.0064(12)
C19 0.0214(15) 0.0225(17) 0.0213(15) -0.0012(13) -0.0062(12) -0.0023(13)
C20 0.0270(17) 0.0225(16) 0.0169(15) -0.0023(13) -0.0024(13) -0.0075(13)
C21 0.0281(17) 0.0199(15) 0.0164(15) -0.0062(13) 0.0015(12) -0.0024(13)
C22 0.0265(17) 0.0142(14) 0.0257(16) -0.0027(12) -0.0002(14) -0.0010(13)
C23 0.0217(16) 0.0141(14) 0.0232(16) -0.0009(12) 0.0014(12) -0.0045(12)
C24 0.0168(16) 0.0297(18) 0.0345(19) 0.0019(15) 0.0029(14) -0.0011(14)
C25 0.028(2) 0.040(2) 0.046(2) -0.0012(19) 0.0054(17) -0.0094(17)
C26 0.0265(19) 0.036(2) 0.059(3) 0.000(2) 0.0126(18) 0.0015(17)
C27 0.0325(19) 0.0257(18) 0.0323(19) -0.0060(15) 0.0087(15) 0.0003(15)
C28 0.036(2) 0.045(2) 0.038(2) -0.0016(19) -0.0143(17) -0.0033(18)
Cl3 0.0517(7) 0.0491(6) 0.0521(6) 0.0151(5) -0.0039(5) -0.0203(5)
Cl4 0.0358(5) 0.0632(7) 0.0330(5) 0.0027(5) 0.0041(4) 0.0033(5)

loop_
_atom_type_symbol
_atom_type_scat_dispersion_real
_atom_type_scat_dispersion_imag
_atom_type_scat_Cromer_Mann_a1
_atom_type_scat_Cromer_Mann_b1
_atom_type_scat_Cromer_Mann_a2
_atom_type_scat_Cromer_Mann_b2
_atom_type_scat_Cromer_Mann_a3
_atom_type_scat_Cromer_Mann_b3
_atom_type_scat_Cromer_Mann_a4
_atom_type_scat_Cromer_Mann_b4
_atom_type_scat_Cromer_Mann_c
_atom_type_scat_source
'C   ' 0.0033 0.0016 2.3100 20.8439 1.0200 10.2075 1.5886 0.5687 0.8650 51.6512 0.2156 International_Tables_Vol_IV_Table_2.2B
'H   ' 0.0000 0.0000 0.4930 10.5109 0.3229 26.1257 0.1402 3.1424 0.0408 57.7998 0.0030 International_Tables_Vol_IV_Table_2.2B
'Cl  ' 0.1484 0.1585 11.4604 0.0104 7.1964 1.1662 6.2556 18.5194 1.6455 47.7784 -9.5574 International_Tables_Vol_IV_Table_2.2B
'N   ' 0.0061 0.0033 12.2126 0.0057 3.1322 9.8933 2.0125 28.9975 1.1663 0.5826 -11.5290 International_Tables_Vol_IV_Table_2.2B
'P   ' 0.1023 0.0942 6.4345 1.9067 4.1791 27.1570 1.7800 0.5260 1.4908 68.1645 1.1149 International_Tables_Vol_IV_Table_2.2B
'Ru  ' -1.2594 0.8363 19.2674 0.8085 12.9182 8.4347 4.8634 24.7997 1.5676 94.2928 5.3787 International_Tables_Vol_IV_Table_2.2B

loop_
_geom_angle_atom_site_label_1
_geom_angle_site_symmetry_1
_geom_angle_atom_site_label_2
_geom_angle_site_symmetry_2
_geom_angle_atom_site_label_3
_geom_angle_site_symmetry_3
_geom_angle
_geom_angle_publ_flag
Cl1 . Ru1 . Cl2 . 87.54(3) yes
Cl1 . Ru1 . P1 . 87.60(3) yes
Cl2 . Ru1 . P1 . 85.42(3) yes
Cl1 . Ru1 . C18 . 89.46(8) yes
Cl2 . Ru1 . C18 . 142.87(9) yes
P1 . Ru1 . C18 . 131.43(9) yes
Cl1 . Ru1 . C19 . 110.31(9) yes
Cl2 . Ru1 . C19 . 161.19(9) yes
P1 . Ru1 . C19 . 100.74(9) yes
C18 . Ru1 . C19 . 36.77(12) yes
Cl1 . Ru1 . C20 . 147.24(9) yes
Cl2 . Ru1 . C20 . 124.89(9) yes
P1 . Ru1 . C20 . 90.39(9) yes
C18 . Ru1 . C20 . 67.80(12) yes
C19 . Ru1 . C20 . 38.26(12) yes
Cl1 . Ru1 . C21 . 163.69(9) yes
Cl2 . Ru1 . C21 . 92.71(9) yes
P1 . Ru1 . C21 . 108.68(9) yes
C18 . Ru1 . C21 . 80.51(12) yes
C19 . Ru1 . C21 . 68.48(12) yes
Cl1 . Ru1 . C22 . 126.10(9) yes
Cl2 . Ru1 . C22 . 85.72(9) yes
P1 . Ru1 . C22 . 144.63(9) yes
C18 . Ru1 . C22 . 66.59(12) yes
C19 . Ru1 . C22 . 79.00(12) yes
Cl1 . Ru1 . C23 . 96.85(8) yes
Cl2 . Ru1 . C23 . 106.94(9) yes
P1 . Ru1 . C23 . 166.97(9) yes
C18 . Ru1 . C23 . 36.88(12) yes
C19 . Ru1 . C23 . 66.24(12) yes
C20 . Ru1 . C21 . 37.76(13) yes
C20 . Ru1 . C22 . 67.35(12) yes
C21 . Ru1 . C22 . 37.82(12) yes
C20 . Ru1 . C23 . 79.23(12) yes
C21 . Ru1 . C23 . 67.47(12) yes
C22 . Ru1 . C23 . 36.50(12) yes
Ru1 . P1 . N1 . 111.30(11) yes
Ru1 . P1 . C6 . 117.77(10) yes
N1 . P1 . C6 . 106.66(14) yes
Ru1 . P1 . C12 . 113.58(11) yes
N1 . P1 . C12 . 103.14(15) yes
C6 . P1 . C12 . 103.04(15) yes
P1 . N1 . N2 . 117.7(2) yes
P1 . N1 . H1 . 118(3) yes
N2 . N1 . H1 . 117(3) yes
N1 . N2 . C1 . 110.3(2) yes
N1 . N2 . C5 . 108.8(2) yes
C1 . N2 . C5 . 111.2(2) yes
N2 . C1 . C2 . 109.7(3) yes
N2 . C1 . H11 . 109.427 no
C2 . C1 . H11 . 109.426 no
N2 . C1 . H12 . 109.427 no
C2 . C1 . H12 . 109.426 no
H11 . C1 . H12 . 109.467 no
C1 . C2 . C3 . 110.9(3) yes
C1 . C2 . H21 . 109.108 no
C3 . C2 . H21 . 109.108 no
C1 . C2 . H22 . 109.108 no
C3 . C2 . H22 . 109.108 no
H21 . C2 . H22 . 109.467 no
C2 . C3 . C4 . 110.3(3) yes
C2 . C3 . H31 . 109.262 no
C4 . C3 . H31 . 109.263 no
C2 . C3 . H32 . 109.262 no
C4 . C3 . H32 . 109.263 no
H31 . C3 . H32 . 109.467 no
C3 . C4 . C5 . 111.1(3) yes
C3 . C4 . H41 . 109.055 no
C5 . C4 . H41 . 109.055 no
C3 . C4 . H42 . 109.055 no
C5 . C4 . H42 . 109.055 no
H41 . C4 . H42 . 109.467 no
N2 . C5 . C4 . 109.4(3) yes
N2 . C5 . H51 . 109.485 no
C4 . C5 . H51 . 109.485 no
N2 . C5 . H52 . 109.485 no
C4 . C5 . H52 . 109.485 no
H51 . C5 . H52 . 109.467 no
P1 . C6 . C7 . 122.3(2) yes
P1 . C6 . C11 . 118.4(2) yes
C7 . C6 . C11 . 119.1(3) yes
C6 . C7 . C8 . 120.4(3) yes
C6 . C7 . H71 . 119.798 no
C8 . C7 . H71 . 119.798 no
C7 . C8 . C9 . 120.4(3) yes
C7 . C8 . H81 . 119.812 no
C9 . C8 . H81 . 119.811 no
C8 . C9 . C10 . 119.8(3) yes
C8 . C9 . H91 . 120.110 no
C10 . C9 . H91 . 120.110 no
C9 . C10 . C11 . 120.5(3) yes
C9 . C10 . H101 . 119.763 no
C11 . C10 . H101 . 119.763 no
C6 . C11 . C10 . 119.9(3) yes
C6 . C11 . H111 . 120.052 no
C10 . C11 . H111 . 120.052 no
P1 . C12 . C13 . 117.7(3) yes
P1 . C12 . C17 . 123.0(3) yes
C13 . C12 . C17 . 119.2(3) yes
C12 . C13 . C14 . 119.8(3) yes
C12 . C13 . H131 . 120.109 no
C14 . C13 . H131 . 120.109 no
C13 . C14 . C15 . 120.2(4) yes
C13 . C14 . H141 . 119.921 no
C15 . C14 . H141 . 119.921 no
C14 . C15 . C16 . 120.7(3) yes
C14 . C15 . H151 . 119.636 no
C16 . C15 . H151 . 119.636 no
C15 . C16 . C17 . 119.6(4) yes
C15 . C16 . H161 . 120.215 no
C17 . C16 . H161 . 120.215 no
C12 . C17 . C16 . 120.5(3) yes
C12 . C17 . H171 . 119.747 no
C16 . C17 . H171 . 119.747 no
Ru1 . C18 . C19 . 69.70(17) yes
Ru1 . C18 . C23 . 71.20(17) yes
C19 . C18 . C23 . 118.4(3) yes
Ru1 . C18 . C24 . 133.5(2) yes
C19 . C18 . C24 . 123.4(3) yes
C23 . C18 . C24 . 118.1(3) yes
Ru1 . C19 . C18 . 73.53(18) yes
Ru1 . C19 . C20 . 68.59(17) yes
C18 . C19 . C20 . 120.1(3) yes
Ru1 . C19 . H191 . 130.496 no
C18 . C19 . H191 . 119.955 no
C20 . C19 . H191 . 119.955 no
Ru1 . C20 . C19 . 73.15(18) yes
Ru1 . C20 . C21 . 72.78(18) yes
C19 . C20 . C21 . 121.8(3) yes
Ru1 . C20 . H201 . 127.017 no
C19 . C20 . H201 . 119.112 no
C21 . C20 . H201 . 119.112 no
Ru1 . C21 . C20 . 69.46(18) yes
Ru1 . C21 . C22 . 71.83(18) yes
C20 . C21 . C22 . 117.2(3) yes
Ru1 . C21 . C27 . 127.6(2) yes
C20 . C21 . C27 . 122.3(3) yes
C22 . C21 . C27 . 120.4(3) yes
Ru1 . C22 . C21 . 70.35(17) yes
Ru1 . C22 . C23 . 73.23(18) yes
C21 . C22 . C23 . 121.7(3) yes
Ru1 . C22 . H221 . 129.898 no
C21 . C22 . H221 . 119.149 no
C23 . C22 . H221 . 119.149 no
Ru1 . C23 . C18 . 71.92(17) yes
Ru1 . C23 . C22 . 70.27(18) yes
C18 . C23 . C22 . 120.7(3) yes
Ru1 . C23 . H231 . 130.942 no
C18 . C23 . H231 . 119.626 no
C22 . C23 . H231 . 119.626 no
C18 . C24 . C25 . 107.4(3) yes
C18 . C24 . C26 . 116.2(3) yes
C25 . C24 . C26 . 111.0(3) yes
C18 . C24 . H241 . 106.848 no
C25 . C24 . H241 . 112.471 no
C26 . C24 . H241 . 102.876 no
C24 . C25 . H251 . 109.467 no
C24 . C25 . H252 . 109.467 no
H251 . C25 . H252 . 109.476 no
C24 . C25 . H253 . 109.467 no
H251 . C25 . H253 . 109.476 no
H252 . C25 . H253 . 109.476 no
C24 . C26 . H261 . 109.467 no
C24 . C26 . H262 . 109.467 no
H261 . C26 . H262 . 109.476 no
C24 . C26 . H263 . 109.467 no
H261 . C26 . H263 . 109.476 no
H262 . C26 . H263 . 109.476 no
C21 . C27 . H271 . 109.467 no
C21 . C27 . H272 . 109.467 no
H271 . C27 . H272 . 109.476 no
C21 . C27 . H273 . 109.467 no
H271 . C27 . H273 . 109.476 no
H272 . C27 . H273 . 109.476 no
Cl3 . C28 . Cl4 . 111.4(2) yes
Cl3 . C28 . H281 . 108.986 no
Cl4 . C28 . H281 . 108.986 no
Cl3 . C28 . H282 . 108.986 no
Cl4 . C28 . H282 . 108.986 no
H281 . C28 . H282 . 109.467 no

loop_
_geom_bond_atom_site_label_1
_geom_bond_site_symmetry_1
_geom_bond_atom_site_label_2
_geom_bond_site_symmetry_2
_geom_bond_distance
_geom_bond_publ_flag
Ru1 . Cl1 . 2.4167(8) yes
Ru1 . Cl2 . 2.4120(8) yes
Ru1 . P1 . 2.3425(8) yes
Ru1 . C18 . 2.265(3) yes
Ru1 . C19 . 2.215(3) yes
Ru1 . C20 . 2.155(3) yes
Ru1 . C21 . 2.198(3) yes
Ru1 . C22 . 2.218(3) yes
Ru1 . C23 . 2.256(3) yes
P1 . N1 . 1.664(3) yes
P1 . C6 . 1.827(3) yes
P1 . C12 . 1.822(3) yes
N1 . N2 . 1.434(4) yes
N1 . H1 . 0.86(5) yes
N2 . C1 . 1.467(4) yes
N2 . C5 . 1.473(4) yes
C1 . C2 . 1.511(5) yes
C1 . H11 . 1.000 no
C1 . H12 . 1.000 no
C2 . C3 . 1.521(5) yes
C2 . H21 . 1.000 no
C2 . H22 . 1.000 no
C3 . C4 . 1.515(5) yes
C3 . H31 . 1.000 no
C3 . H32 . 1.000 no
C4 . C5 . 1.531(5) yes
C4 . H41 . 1.000 no
C4 . H42 . 1.000 no
C5 . H51 . 1.000 no
C5 . H52 . 1.000 no
C6 . C7 . 1.398(5) yes
C6 . C11 . 1.397(4) yes
C7 . C8 . 1.382(5) yes
C7 . H71 . 1.000 no
C8 . C9 . 1.389(6) yes
C8 . H81 . 1.000 no
C9 . C10 . 1.377(6) yes
C9 . H91 . 1.000 no
C10 . C11 . 1.397(5) yes
C10 . H101 . 1.000 no
C11 . H111 . 1.000 no
C12 . C13 . 1.400(5) yes
C12 . C17 . 1.394(5) yes
C13 . C14 . 1.400(5) yes
C13 . H131 . 1.000 no
C14 . C15 . 1.376(6) yes
C14 . H141 . 1.000 no
C15 . C16 . 1.384(6) yes
C15 . H151 . 1.000 no
C16 . C17 . 1.395(5) yes
C16 . H161 . 1.000 no
C17 . H171 . 1.000 no
C18 . C19 . 1.414(5) yes
C18 . C23 . 1.430(5) yes
C18 . C24 . 1.518(5) yes
C19 . C20 . 1.433(5) yes
C19 . H191 . 1.000 no
C20 . C21 . 1.409(5) yes
C20 . H201 . 1.000 no
C21 . C22 . 1.431(5) yes
C21 . C27 . 1.505(5) yes
C22 . C23 . 1.401(4) yes
C22 . H221 . 1.000 no
C23 . H231 . 1.000 no
C24 . C25 . 1.537(5) yes
C24 . C26 . 1.514(5) yes
C24 . H241 . 1.000 no
C25 . H251 . 1.000 no
C25 . H252 . 1.000 no
C25 . H253 . 1.000 no
C26 . H261 . 1.000 no
C26 . H262 . 1.000 no
C26 . H263 . 1.000 no
C27 . H271 . 1.000 no
C27 . H272 . 1.000 no
C27 . H273 . 1.000 no
C28 . Cl3 . 1.757(4) yes
C28 . Cl4 . 1.758(4) yes
C28 . H281 . 1.000 no
C28 . H282 . 1.000 no
